data_2020435
loop_
_publ_author_name
'Wu, Xiang-Wen'
'Yin, Shi'
'Wu, Wan-Fu'
'Ma, Jian-Ping'

_publ_section_title
;
 Synthesis and characterization of two novel bimetallic macrocyclic
 complexes generated from 1,2,4-triazole-containing semi-rigid ligands and
 <i>M</i>(NO~3~)~2~ units (<i>M</i> = Ni and Zn)
;
_journal_coeditor_code FM3038
_journal_issue 4
_journal_name_full 'Acta Crystallographica Section C'
_journal_page_first 285
_journal_page_last 290
_journal_paper_doi 10.1107/S205322961600348X
_journal_volume 72
_journal_year 2016
_chemical_formula_iupac '[Zn2 (N O3)2 (C17 H14 N6 S)2 (C H4 O)2] (N O3)2'
_chemical_formula_moiety 'C36 H36 N14 O8 S2 Zn2 2+, 2(N O3 -)'
_chemical_formula_sum 'C36 H36 N16 O14 S2 Zn2'
_chemical_formula_weight 1111.67
_chemical_name_systematic
;Bis{\m-3-[(pyridin-4-ylmethyl)sulfanyl]-5-(quinolin-2-yl)-4<i>H</i>-1,2,4-triazol-4-amine}bis[(methanol-\k<i>O</i>)(nitrato-\k^2^<i>O</i>,<i>O</i>')
zinc(II)] dinitrate
;
_space_group_IT_number 2
_symmetry_cell_setting triclinic
_symmetry_space_group_name_Hall '-P 1'
_symmetry_space_group_name_H-M 'P -1'
_atom_sites_solution_hydrogens geom
_atom_sites_solution_primary direct
_atom_sites_solution_secondary difmap
_audit_creation_method SHELXL97
_cell_angle_alpha 88.257(4)
_cell_angle_beta 81.614(4)
_cell_angle_gamma 80.184(4)
_cell_formula_units_Z 2
_cell_length_a 10.0414(5)
_cell_length_b 14.4893(7)
_cell_length_c 15.6001(8)
_cell_measurement_reflns_used 6413
_cell_measurement_temperature 100.1(5)
_cell_measurement_theta_max 71.0010
_cell_measurement_theta_min 4.2100
_cell_volume 2212.53(19)
_computing_cell_refinement
;
CrysAlis PRO (Agilent, 2014)
;
_computing_data_collection
;
CrysAlis PRO (Agilent, 2014)
;
_computing_data_reduction
;
CrysAlis PRO (Agilent, 2014)
;
_computing_publication_material
;
SHELXL97 (Sheldrick, 2008)
;
_computing_structure_refinement
;
SHELXL97 (Sheldrick, 2008)
;
_computing_structure_solution
;
SHELXS97 (Sheldrick, 2008)
;
_diffrn_ambient_temperature 100.1(5)
_diffrn_detector_area_resol_mean 16.0793
_diffrn_measured_fraction_theta_full 0.998
_diffrn_measured_fraction_theta_max 0.998
_diffrn_measurement_device 'four-circle diffractometer'
_diffrn_measurement_device_type 'Agilent SuperNova Dual Source diffractometer with Eos detector'
_diffrn_measurement_method \w
_diffrn_radiation_monochromator mirror
_diffrn_radiation_type 'Cu K\a'
_diffrn_radiation_wavelength 1.54184
_diffrn_reflns_av_R_equivalents 0.0296
_diffrn_reflns_av_sigmaI/netI 0.0398
_diffrn_reflns_limit_h_max 9
_diffrn_reflns_limit_h_min -11
_diffrn_reflns_limit_k_max 17
_diffrn_reflns_limit_k_min -17
_diffrn_reflns_limit_l_max 18
_diffrn_reflns_limit_l_min -18
_diffrn_reflns_number 14520
_diffrn_reflns_theta_full 67.08
_diffrn_reflns_theta_max 67.08
_diffrn_reflns_theta_min 4.21
_diffrn_standards_decay_% 0
_diffrn_standards_interval_count 1.0000
_diffrn_standards_interval_time 1.0000
_diffrn_standards_number 15318
_exptl_absorpt_coefficient_mu 2.965
_exptl_absorpt_correction_T_max 1.00000
_exptl_absorpt_correction_T_min 0.78405
_exptl_absorpt_correction_type multi-scan
_exptl_absorpt_process_details
;
(CrysAlis PRO; Agilent, 2014)
;
_exptl_crystal_colour colourless
_exptl_crystal_density_diffrn 1.669
_exptl_crystal_density_method 'not measured'
_exptl_crystal_description prism
_exptl_crystal_F_000 1136
_exptl_crystal_size_max 0.2100
_exptl_crystal_size_mid 0.0700
_exptl_crystal_size_min 0.0400
_refine_diff_density_max 0.556
_refine_diff_density_min -0.824
_refine_ls_extinction_method none
_refine_ls_goodness_of_fit_ref 1.045
_refine_ls_hydrogen_treatment constr
_refine_ls_matrix_type full
_refine_ls_number_parameters 633
_refine_ls_number_reflns 7875
_refine_ls_number_restraints 0
_refine_ls_restrained_S_all 1.045
_refine_ls_R_factor_all 0.0497
_refine_ls_R_factor_gt 0.0397
_refine_ls_shift/su_max 0.001
_refine_ls_shift/su_mean 0.000
_refine_ls_structure_factor_coef Fsqd
_refine_ls_weighting_details 'calc w = 1/[\s^2^(Fo^2^)+(0.0600P)^2^+1.4194P] where P=(Fo^2^+2Fc^2^)/3'
_refine_ls_weighting_scheme calc
_refine_ls_wR_factor_gt 0.1057
_refine_ls_wR_factor_ref 0.1122
_reflns_number_gt 6746
_reflns_number_total 7875
_reflns_threshold_expression I>2\s(I)
_cod_data_source_file fm3038sup1.cif
_cod_data_source_block II
_cod_depositor_comments 'Adding full bibliography for 2020434--2020435.cif.'
_cod_database_code 2020435
_cod_database_fobs_code 2020435

loop_
_symmetry_equiv_pos_as_xyz
'x, y, z'
'-x, -y, -z'

loop_
_atom_site_type_symbol
_atom_site_label
_atom_site_fract_x
_atom_site_fract_y
_atom_site_fract_z
_atom_site_U_iso_or_equiv
_atom_site_adp_type
_atom_site_calc_flag
_atom_site_refinement_flags
_atom_site_occupancy
_atom_site_symmetry_multiplicity
O O9 0.0010(2) 0.1910(2) 0.05406(15) 0.0528(8) Uani d . 1 1
C C1 0.8354(3) 0.32365(18) 0.79060(17) 0.0176(6) Uani d . 1 1
H H1 0.9203 0.2853 0.7870 0.021 Uiso calc R 1 1
C C2 0.7678(3) 0.35566(19) 0.86972(17) 0.0193(6) Uani d . 1 1
H H2A 0.8072 0.3391 0.9196 0.023 Uiso calc R 1 1
C C3 0.6385(3) 0.41373(18) 0.87577(17) 0.0189(6) Uani d . 1 1
H H3A 0.5945 0.4365 0.9295 0.023 Uiso calc R 1 1
C C4 0.5777(3) 0.43653(18) 0.80385(18) 0.0193(6) Uani d . 1 1
H H4 0.4914 0.4732 0.8091 0.023 Uiso calc R 1 1
C C5 0.6444(3) 0.40510(18) 0.72091(17) 0.0164(6) Uani d . 1 1
C C6 0.7761(3) 0.34889(17) 0.71442(17) 0.0149(5) Uani d . 1 1
C C7 0.7882(3) 0.34246(17) 0.56490(16) 0.0141(5) Uani d . 1 1
C C8 0.6579(3) 0.39678(18) 0.56588(18) 0.0180(6) Uani d . 1 1
H H8A 0.6209 0.4114 0.5149 0.022 Uiso calc R 1 1
C C9 0.5870(3) 0.42751(18) 0.64442(18) 0.0193(6) Uani d . 1 1
H H9A 0.5004 0.4634 0.6471 0.023 Uiso calc R 1 1
C C10 0.8741(3) 0.30341(17) 0.48531(17) 0.0140(5) Uani d . 1 1
C C11 0.9589(3) 0.25187(17) 0.35641(16) 0.0149(5) Uani d . 1 1
C C12 1.1115(3) 0.14148(18) 0.23094(17) 0.0170(6) Uani d . 1 1
H H12A 1.1463 0.1344 0.1697 0.020 Uiso calc R 1 1
H H12B 1.1835 0.1572 0.2602 0.020 Uiso calc R 1 1
C C13 1.0732(3) 0.05090(18) 0.26652(16) 0.0159(5) Uani d . 1 1
C C14 1.1180(3) 0.01082(18) 0.34141(17) 0.0168(5) Uani d . 1 1
H H14A 1.1746 0.0395 0.3703 0.020 Uiso calc R 1 1
C C15 1.0782(3) -0.07191(19) 0.37281(17) 0.0184(6) Uani d . 1 1
H H15 1.1096 -0.0980 0.4228 0.022 Uiso calc R 1 1
C C16 0.9520(3) -0.07797(19) 0.26141(17) 0.0198(6) Uani d . 1 1
H H16 0.8950 -0.1079 0.2340 0.024 Uiso calc R 1 1
C C17 0.9884(3) 0.00422(19) 0.22601(17) 0.0201(6) Uani d . 1 1
H H17 0.9568 0.0285 0.1754 0.024 Uiso calc R 1 1
C C18 0.6390(3) -0.1720(2) 0.4954(2) 0.0360(8) Uani d . 1 1
H H18A 0.6119 -0.2275 0.4763 0.054 Uiso calc R 1 1
H H18B 0.5630 -0.1215 0.4994 0.054 Uiso calc R 1 1
H H18C 0.6683 -0.1834 0.5512 0.054 Uiso calc R 1 1
C C19 0.3477(3) 0.34179(19) 0.27779(18) 0.0197(6) Uani d . 1 1
H H19 0.4335 0.3046 0.2736 0.024 Uiso calc R 1 1
C C20 0.2808(3) 0.37392(19) 0.35726(18) 0.0219(6) Uani d . 1 1
H H20 0.3224 0.3588 0.4065 0.026 Uiso calc R 1 1
C C21 0.1495(3) 0.42958(19) 0.36513(18) 0.0236(6) Uani d . 1 1
H H21 0.1051 0.4507 0.4193 0.028 Uiso calc R 1 1
C C22 0.0883(3) 0.45210(19) 0.29347(18) 0.0221(6) Uani d . 1 1
H H22 0.0017 0.4883 0.2991 0.026 Uiso calc R 1 1
C C23 0.1546(3) 0.42135(18) 0.20990(18) 0.0187(6) Uani d . 1 1
C C24 0.2858(3) 0.36531(17) 0.20217(17) 0.0158(5) Uani d . 1 1
C C25 0.2904(3) 0.35376(18) 0.05370(17) 0.0156(5) Uani d . 1 1
C C26 0.1614(3) 0.40983(19) 0.05595(18) 0.0200(6) Uani d . 1 1
H H26 0.1228 0.4240 0.0055 0.024 Uiso calc R 1 1
C C27 0.0938(3) 0.44319(19) 0.13474(19) 0.0225(6) Uani d . 1 1
H H27 0.0079 0.4802 0.1383 0.027 Uiso calc R 1 1
C C28 0.3671(3) 0.30816(18) -0.02562(16) 0.0147(5) Uani d . 1 1
C C29 0.4354(3) 0.24557(17) -0.15247(16) 0.0155(5) Uani d . 1 1
C C30 0.5747(3) 0.12854(18) -0.28003(17) 0.0186(6) Uani d . 1 1
H H30A 0.6001 0.1191 -0.3419 0.022 Uiso calc R 1 1
H H30B 0.6514 0.1466 -0.2574 0.022 Uiso calc R 1 1
C C31 0.5434(3) 0.03842(18) -0.23759(17) 0.0158(5) Uani d . 1 1
C C32 0.6022(3) 0.00361(18) -0.16546(17) 0.0169(6) Uani d . 1 1
H H32 0.6623 0.0355 -0.1432 0.020 Uiso calc R 1 1
C C33 0.5710(3) -0.07837(19) -0.12699(17) 0.0171(6) Uani d . 1 1
H H33 0.6118 -0.1010 -0.0790 0.021 Uiso calc R 1 1
C C34 0.4268(3) -0.09315(19) -0.22595(18) 0.0219(6) Uani d . 1 1
H H34 0.3661 -0.1259 -0.2465 0.026 Uiso calc R 1 1
C C35 0.4543(3) -0.01180(19) -0.26837(18) 0.0219(6) Uani d . 1 1
H H35 0.4136 0.0090 -0.3169 0.026 Uiso calc R 1 1
C C62 0.7793(4) 0.0800(2) 0.0034(2) 0.0449(10) Uani d . 1 1
H H62A 0.8322 0.0392 0.0402 0.067 Uiso calc R 1 1
H H62B 0.8290 0.0795 -0.0540 0.067 Uiso calc R 1 1
H H62C 0.6942 0.0588 0.0018 0.067 Uiso calc R 1 1
N N1 0.9960(2) -0.11640(15) 0.33417(14) 0.0163(5) Uani d . 1 1
N N2 1.0517(2) 0.22035(15) 0.40600(14) 0.0158(5) Uani d . 1 1
N N3 0.9955(2) 0.25343(15) 0.48816(13) 0.0138(4) Uani d . 1 1
N N4 0.8470(2) 0.30474(15) 0.40262(14) 0.0148(5) Uani d . 1 1
N N5 0.7219(2) 0.34077(17) 0.37356(15) 0.0204(5) Uani d . 1 1
H H5A 0.6797 0.2907 0.3638 0.024 Uiso d R 1 1
H H5B 0.7402 0.3781 0.3257 0.024 Uiso d R 1 1
N N6 0.8470(2) 0.31887(14) 0.63554(14) 0.0136(4) Uani d . 1 1
N N7 0.3530(2) 0.33242(15) 0.12322(14) 0.0144(5) Uani d . 1 1
N N8 0.4852(2) 0.25269(15) -0.02394(14) 0.0146(5) Uani d . 1 1
N N9 0.5303(2) 0.21180(15) -0.10474(14) 0.0167(5) Uani d . 1 1
N N10 0.3332(2) 0.30683(15) -0.10648(14) 0.0150(5) Uani d . 1 1
N N11 0.2109(2) 0.35226(16) -0.13419(15) 0.0194(5) Uani d . 1 1
H H11A 0.1625 0.3031 -0.1421 0.023 Uiso d R 1 1
H H11B 0.2348 0.3792 -0.1865 0.023 Uiso d R 1 1
N N12 0.4843(2) -0.12685(15) -0.15610(14) 0.0163(5) Uani d . 1 1
N N13 0.8108(2) -0.37585(15) 0.35907(14) 0.0171(5) Uani d . 1 1
N N14 0.6875(2) 0.37159(16) 0.14884(15) 0.0190(5) Uani d . 1 1
N N15 0.0875(3) 0.17909(17) -0.01357(16) 0.0243(5) Uani d . 1 1
N N16 0.7093(2) 0.10437(17) 0.46048(15) 0.0202(5) Uani d . 1 1
O O1 0.86417(19) -0.31119(13) 0.31515(12) 0.0191(4) Uani d . 1 1
O O2 0.8159(3) -0.38048(16) 0.43720(13) 0.0353(6) Uani d . 1 1
O O3 0.7588(2) -0.43063(13) 0.32024(13) 0.0218(4) Uani d . 1 1
O O4 0.74837(19) -0.14797(13) 0.43490(12) 0.0205(4) Uani d . 1 1
H H4A 0.7344 -0.0885 0.4102 0.025 Uiso calc R 1 1
O O5 0.7536(2) 0.17212(14) 0.03642(14) 0.0282(5) Uani d . 1 1
H H5 0.8277 0.2033 0.0340 0.034 Uiso calc R 1 1
O O6 0.6529(2) 0.29791(13) 0.18695(13) 0.0235(4) Uani d . 1 1
O O7 0.6601(2) 0.38603(17) 0.07346(13) 0.0331(5) Uani d . 1 1
O O8 0.7415(2) 0.42477(14) 0.18700(13) 0.0232(4) Uani d . 1 1
O O10 0.2092(2) 0.15304(16) -0.00498(16) 0.0360(6) Uani d . 1 1
O O11 0.0502(2) 0.19419(16) -0.08553(13) 0.0312(5) Uani d . 1 1
O O12 0.6843(2) 0.17514(14) 0.50813(13) 0.0253(5) Uani d . 1 1
O O13 0.7271(3) 0.11297(18) 0.38083(14) 0.0413(6) Uani d . 1 1
O O14 0.7157(3) 0.02480(14) 0.49573(14) 0.0359(6) Uani d . 1 1
S S1 0.96593(7) 0.23574(4) 0.24530(4) 0.01697(15) Uani d . 1 1
S S2 0.42808(7) 0.22190(4) -0.26045(4) 0.01849(16) Uani d . 1 1
Zn Zn1 0.94009(4) -0.23344(2) 0.39500(2) 0.01448(11) Uani d . 1 1
Zn Zn2 0.56310(4) 0.24394(2) 0.09007(2) 0.01486(11) Uani d . 1 1

loop_
_atom_site_aniso_label
_atom_site_aniso_U_11
_atom_site_aniso_U_22
_atom_site_aniso_U_33
_atom_site_aniso_U_12
_atom_site_aniso_U_13
_atom_site_aniso_U_23
O9 0.0269(14) 0.112(2) 0.0198(12) -0.0119(14) -0.0026(10) -0.0089(13)
C1 0.0176(15) 0.0160(13) 0.0189(13) -0.0021(11) -0.0019(11) -0.0025(10)
C2 0.0254(16) 0.0162(13) 0.0168(13) -0.0048(11) -0.0031(11) -0.0012(10)
C3 0.0214(15) 0.0167(13) 0.0166(13) -0.0046(11) 0.0061(11) -0.0058(10)
C4 0.0172(15) 0.0131(13) 0.0248(14) -0.0010(11) 0.0056(11) -0.0068(11)
C5 0.0151(14) 0.0119(12) 0.0216(14) -0.0028(10) 0.0012(11) -0.0054(10)
C6 0.0173(14) 0.0112(12) 0.0162(13) -0.0044(10) 0.0008(10) -0.0046(10)
C7 0.0151(14) 0.0121(12) 0.0158(13) -0.0049(10) -0.0006(10) -0.0044(10)
C8 0.0186(15) 0.0169(13) 0.0184(13) -0.0001(11) -0.0045(11) -0.0046(10)
C9 0.0143(14) 0.0155(13) 0.0265(15) 0.0010(11) -0.0009(11) -0.0051(11)
C10 0.0154(14) 0.0108(12) 0.0166(13) -0.0023(10) -0.0039(10) -0.0030(10)
C11 0.0173(14) 0.0110(12) 0.0154(13) -0.0024(10) 0.0022(10) -0.0032(10)
C12 0.0189(15) 0.0164(13) 0.0138(12) -0.0005(11) 0.0013(10) -0.0017(10)
C13 0.0142(14) 0.0143(13) 0.0155(13) 0.0039(10) 0.0042(10) -0.0052(10)
C14 0.0122(13) 0.0175(13) 0.0208(13) -0.0022(10) -0.0021(10) -0.0051(10)
C15 0.0192(15) 0.0185(14) 0.0170(13) 0.0007(11) -0.0050(11) -0.0023(10)
C16 0.0203(15) 0.0204(14) 0.0200(14) -0.0022(11) -0.0067(11) -0.0059(11)
C17 0.0251(16) 0.0184(14) 0.0163(13) -0.0003(11) -0.0050(11) -0.0033(10)
C18 0.0198(17) 0.0251(17) 0.058(2) -0.0014(13) 0.0073(15) -0.0024(15)
C19 0.0217(15) 0.0159(13) 0.0205(14) -0.0018(11) -0.0009(11) -0.0023(10)
C20 0.0324(17) 0.0161(14) 0.0167(13) -0.0049(12) -0.0003(12) -0.0017(10)
C21 0.0327(18) 0.0171(14) 0.0187(14) -0.0070(12) 0.0088(12) -0.0073(11)
C22 0.0248(16) 0.0154(14) 0.0238(15) -0.0031(11) 0.0051(12) -0.0076(11)
C23 0.0230(15) 0.0118(13) 0.0207(14) -0.0032(11) 0.0000(11) -0.0055(10)
C24 0.0187(14) 0.0098(12) 0.0184(13) -0.0035(10) 0.0013(11) -0.0046(10)
C25 0.0192(15) 0.0116(12) 0.0158(13) -0.0035(10) -0.0002(11) -0.0034(10)
C26 0.0223(15) 0.0180(14) 0.0189(14) 0.0017(11) -0.0052(11) -0.0049(11)
C27 0.0181(15) 0.0178(14) 0.0289(15) 0.0030(11) -0.0002(12) -0.0070(11)
C28 0.0164(14) 0.0124(12) 0.0153(13) -0.0031(10) -0.0012(10) -0.0024(10)
C29 0.0198(15) 0.0114(12) 0.0145(12) -0.0032(10) 0.0020(10) -0.0053(10)
C30 0.0241(15) 0.0140(13) 0.0156(13) 0.0007(11) 0.0006(11) -0.0030(10)
C31 0.0132(14) 0.0144(13) 0.0167(13) 0.0017(10) 0.0044(10) -0.0064(10)
C32 0.0131(14) 0.0172(13) 0.0201(13) -0.0022(10) -0.0003(10) -0.0054(10)
C33 0.0135(14) 0.0196(14) 0.0180(13) 0.0007(11) -0.0043(10) -0.0038(10)
C34 0.0273(16) 0.0175(14) 0.0227(14) -0.0030(12) -0.0096(12) -0.0042(11)
C35 0.0289(17) 0.0181(14) 0.0202(14) -0.0021(12) -0.0102(12) -0.0011(11)
C62 0.039(2) 0.041(2) 0.054(2) 0.0130(16) -0.0190(18) -0.0311(18)
N1 0.0173(12) 0.0131(11) 0.0171(11) 0.0011(9) -0.0009(9) -0.0046(8)
N2 0.0173(12) 0.0154(11) 0.0139(11) -0.0024(9) 0.0005(9) -0.0041(8)
N3 0.0143(12) 0.0141(11) 0.0127(10) -0.0015(9) -0.0008(8) -0.0041(8)
N4 0.0129(12) 0.0160(11) 0.0148(11) -0.0006(9) -0.0009(9) -0.0038(8)
N5 0.0176(13) 0.0231(12) 0.0195(12) 0.0028(10) -0.0065(10) -0.0024(9)
N6 0.0121(11) 0.0116(10) 0.0166(11) -0.0017(8) 0.0002(9) -0.0040(8)
N7 0.0139(12) 0.0123(11) 0.0169(11) -0.0021(9) -0.0012(9) -0.0039(8)
N8 0.0150(12) 0.0140(11) 0.0139(11) -0.0008(9) 0.0004(9) -0.0054(8)
N9 0.0201(13) 0.0158(11) 0.0135(11) -0.0014(9) -0.0008(9) -0.0049(9)
N10 0.0158(12) 0.0120(11) 0.0162(11) 0.0007(9) -0.0020(9) -0.0035(8)
N11 0.0159(12) 0.0235(12) 0.0182(11) 0.0007(10) -0.0050(9) -0.0033(9)
N12 0.0170(12) 0.0125(11) 0.0185(11) 0.0011(9) -0.0027(9) -0.0030(9)
N13 0.0147(12) 0.0166(11) 0.0185(12) 0.0009(9) -0.0009(9) -0.0053(9)
N14 0.0135(12) 0.0206(12) 0.0211(12) 0.0030(9) -0.0021(9) -0.0095(9)
N15 0.0233(14) 0.0261(13) 0.0256(13) -0.0067(10) -0.0063(11) -0.0019(10)
N16 0.0166(12) 0.0244(13) 0.0210(12) -0.0045(10) -0.0047(9) -0.0033(10)
O1 0.0205(11) 0.0182(10) 0.0200(10) -0.0059(8) -0.0033(8) -0.0044(8)
O2 0.0536(16) 0.0397(13) 0.0155(11) -0.0135(11) -0.0075(10) -0.0034(9)
O3 0.0212(11) 0.0193(10) 0.0276(11) -0.0078(8) -0.0059(8) -0.0062(8)
O4 0.0141(10) 0.0195(10) 0.0259(10) 0.0010(8) 0.0000(8) -0.0024(8)
O5 0.0193(11) 0.0252(11) 0.0371(12) 0.0000(9) 0.0041(9) -0.0113(9)
O6 0.0219(11) 0.0187(10) 0.0316(11) -0.0072(8) -0.0044(9) -0.0059(8)
O7 0.0332(13) 0.0488(14) 0.0157(10) 0.0027(11) -0.0077(9) -0.0070(9)
O8 0.0249(11) 0.0196(10) 0.0277(11) -0.0054(8) -0.0093(9) -0.0048(8)
O10 0.0177(12) 0.0400(14) 0.0524(15) -0.0051(10) -0.0133(10) 0.0074(11)
O11 0.0308(13) 0.0442(14) 0.0207(11) -0.0080(10) -0.0095(9) 0.0010(9)
O12 0.0281(12) 0.0188(10) 0.0289(11) -0.0043(8) -0.0017(9) -0.0064(8)
O13 0.0585(17) 0.0537(16) 0.0175(11) -0.0257(13) -0.0051(11) -0.0031(10)
O14 0.0570(16) 0.0164(11) 0.0367(13) -0.0047(10) -0.0157(11) -0.0015(9)
S1 0.0219(4) 0.0144(3) 0.0127(3) 0.0016(3) -0.0011(2) -0.0030(2)
S2 0.0270(4) 0.0139(3) 0.0129(3) 0.0019(3) -0.0028(3) -0.0040(2)
Zn1 0.0147(2) 0.01331(19) 0.01557(19) -0.00140(14) -0.00285(14) -0.00415(13)
Zn2 0.0161(2) 0.01338(19) 0.01497(18) -0.00124(14) -0.00262(14) -0.00371(13)

loop_
_atom_type_symbol
_atom_type_description
_atom_type_scat_dispersion_real
_atom_type_scat_dispersion_imag
_atom_type_scat_source
C C 0.0181 0.0091 'International Tables Vol C Tables 4.2.6.8 and 6.1.1.4'
H H 0.0000 0.0000 'International Tables Vol C Tables 4.2.6.8 and 6.1.1.4'
N N 0.0311 0.0180 'International Tables Vol C Tables 4.2.6.8 and 6.1.1.4'
O O 0.0492 0.0322 'International Tables Vol C Tables 4.2.6.8 and 6.1.1.4'
S S 0.3331 0.5567 'International Tables Vol C Tables 4.2.6.8 and 6.1.1.4'
Zn Zn -1.5491 0.6778 'International Tables Vol C Tables 4.2.6.8 and 6.1.1.4'

loop_
_geom_angle_atom_site_label_1
_geom_angle_atom_site_label_2
_geom_angle_atom_site_label_3
_geom_angle_site_symmetry_1
_geom_angle_site_symmetry_3
_geom_angle
C2 C1 C6 . . 120.1(3)
C2 C1 H1 . . 120.0
C6 C1 H1 . . 120.0
C1 C2 C3 . . 120.3(3)
C1 C2 H2A . . 119.9
C3 C2 H2A . . 119.9
C4 C3 C2 . . 120.6(2)
C4 C3 H3A . . 119.7
C2 C3 H3A . . 119.7
C3 C4 C5 . . 120.8(3)
C3 C4 H4 . . 119.6
C5 C4 H4 . . 119.6
C9 C5 C4 . . 123.1(3)
C9 C5 C6 . . 118.2(2)
C4 C5 C6 . . 118.6(2)
N6 C6 C1 . . 119.4(2)
N6 C6 C5 . . 121.1(2)
C1 C6 C5 . . 119.5(2)
N6 C7 C8 . . 124.2(2)
N6 C7 C10 . . 112.3(2)
C8 C7 C10 . . 123.5(2)
C9 C8 C7 . . 117.8(3)
C9 C8 H8A . . 121.1
C7 C8 H8A . . 121.1
C8 C9 C5 . . 120.4(3)
C8 C9 H9A . . 119.8
C5 C9 H9A . . 119.8
N3 C10 N4 . . 108.6(2)
N3 C10 C7 . . 120.9(2)
N4 C10 C7 . . 130.4(2)
N2 C11 N4 . . 111.3(2)
N2 C11 S1 . . 128.3(2)
N4 C11 S1 . . 120.4(2)
C13 C12 S1 . . 111.22(19)
C13 C12 H12A . . 109.4
S1 C12 H12A . . 109.4
C13 C12 H12B . . 109.4
S1 C12 H12B . . 109.4
H12A C12 H12B . . 108.0
C14 C13 C17 . . 117.4(3)
C14 C13 C12 . . 121.6(2)
C17 C13 C12 . . 121.0(2)
C15 C14 C13 . . 119.6(3)
C15 C14 H14A . . 120.2
C13 C14 H14A . . 120.2
N1 C15 C14 . . 122.9(3)
N1 C15 H15 . . 118.6
C14 C15 H15 . . 118.6
N1 C16 C17 . . 122.4(3)
N1 C16 H16 . . 118.8
C17 C16 H16 . . 118.8
C16 C17 C13 . . 119.8(3)
C16 C17 H17 . . 120.1
C13 C17 H17 . . 120.1
O4 C18 H18A . . 109.5
O4 C18 H18B . . 109.5
H18A C18 H18B . . 109.5
O4 C18 H18C . . 109.5
H18A C18 H18C . . 109.5
H18B C18 H18C . . 109.5
C20 C19 C24 . . 120.0(3)
C20 C19 H19 . . 120.0
C24 C19 H19 . . 120.0
C19 C20 C21 . . 120.9(3)
C19 C20 H20 . . 119.6
C21 C20 H20 . . 119.6
C22 C21 C20 . . 119.8(3)
C22 C21 H21 . . 120.1
C20 C21 H21 . . 120.1
C21 C22 C23 . . 121.1(3)
C21 C22 H22 . . 119.4
C23 C22 H22 . . 119.4
C27 C23 C24 . . 118.6(2)
C27 C23 C22 . . 122.4(3)
C24 C23 C22 . . 119.0(3)
N7 C24 C23 . . 121.3(2)
N7 C24 C19 . . 119.6(2)
C23 C24 C19 . . 119.2(2)
N7 C25 C26 . . 124.0(2)
N7 C25 C28 . . 113.0(2)
C26 C25 C28 . . 122.9(2)
C27 C26 C25 . . 118.2(3)
C27 C26 H26 . . 120.9
C25 C26 H26 . . 120.9
C26 C27 C23 . . 119.9(3)
C26 C27 H27 . . 120.1
C23 C27 H27 . . 120.1
N8 C28 N10 . . 108.6(2)
N8 C28 C25 . . 120.8(2)
N10 C28 C25 . . 130.5(2)
N9 C29 N10 . . 111.2(2)
N9 C29 S2 . . 128.6(2)
N10 C29 S2 . . 120.2(2)
C31 C30 S2 . . 111.13(19)
C31 C30 H30A . . 109.4
S2 C30 H30A . . 109.4
C31 C30 H30B . . 109.4
S2 C30 H30B . . 109.4
H30A C30 H30B . . 108.0
C32 C31 C35 . . 117.9(3)
C32 C31 C30 . . 120.6(2)
C35 C31 C30 . . 121.4(2)
C33 C32 C31 . . 119.7(3)
C33 C32 H32 . . 120.1
C31 C32 H32 . . 120.1
N12 C33 C32 . . 122.6(3)
N12 C33 H33 . . 118.7
C32 C33 H33 . . 118.7
N12 C34 C35 . . 122.7(3)
N12 C34 H34 . . 118.6
C35 C34 H34 . . 118.6
C34 C35 C31 . . 119.2(3)
C34 C35 H35 . . 120.4
C31 C35 H35 . . 120.4
O5 C62 H62A . . 109.5
O5 C62 H62B . . 109.5
H62A C62 H62B . . 109.5
O5 C62 H62C . . 109.5
H62A C62 H62C . . 109.5
H62B C62 H62C . . 109.5
C15 N1 C16 . . 117.8(2)
C15 N1 Zn1 . . 116.67(18)
C16 N1 Zn1 . . 125.39(19)
C11 N2 N3 . . 105.0(2)
C10 N3 N2 . . 109.6(2)
C10 N3 Zn1 . 2_756 117.57(17)
N2 N3 Zn1 . 2_756 132.71(17)
C10 N4 C11 . . 105.5(2)
C10 N4 N5 . . 126.7(2)
C11 N4 N5 . . 127.1(2)
N4 N5 H5A . . 108.0
N4 N5 H5B . . 107.7
H5A N5 H5B . . 115.0
C7 N6 C6 . . 118.2(2)
C7 N6 Zn1 . 2_756 112.87(16)
C6 N6 Zn1 . 2_756 128.88(18)
C25 N7 C24 . . 118.0(2)
C25 N7 Zn2 . . 112.55(16)
C24 N7 Zn2 . . 129.41(18)
C28 N8 N9 . . 109.5(2)
C28 N8 Zn2 . . 116.80(17)
N9 N8 Zn2 . . 133.66(17)
C29 N9 N8 . . 105.0(2)
C28 N10 C29 . . 105.7(2)
C28 N10 N11 . . 126.6(2)
C29 N10 N11 . . 127.4(2)
N10 N11 H11A . . 104.5
N10 N11 H11B . . 106.7
H11A N11 H11B . . 109.3
C33 N12 C34 . . 117.9(2)
C33 N12 Zn2 . 2_655 119.40(18)
C34 N12 Zn2 . 2_655 122.67(19)
O2 N13 O3 . . 123.5(2)
O2 N13 O1 . . 118.0(2)
O3 N13 O1 . . 118.5(2)
O8 N14 O7 . . 123.5(3)
O8 N14 O6 . . 120.2(2)
O7 N14 O6 . . 116.4(2)
O11 N15 O10 . . 122.1(3)
O11 N15 O9 . . 120.0(3)
O10 N15 O9 . . 117.9(3)
O13 N16 O12 . . 120.5(2)
O13 N16 O14 . . 121.0(2)
O12 N16 O14 . . 118.4(2)
N13 O1 Zn1 . . 109.55(15)
C18 O4 Zn1 . . 126.92(18)
C18 O4 H4A . . 116.5
Zn1 O4 H4A . . 116.5
C62 O5 Zn2 . . 125.4(2)
C62 O5 H5 . . 117.3
Zn2 O5 H5 . . 117.3
N14 O6 Zn2 . . 100.56(16)
N14 O7 Zn2 . . 86.72(17)
C11 S1 C12 . . 97.95(12)
C29 S2 C30 . . 99.36(13)
O1 Zn1 N3 . 2_756 135.43(8)
O1 Zn1 N1 . . 111.59(8)
N3 Zn1 N1 2_756 . 111.92(9)
O1 Zn1 O4 . . 93.77(8)
N3 Zn1 O4 2_756 . 98.42(8)
N1 Zn1 O4 . . 85.96(8)
O1 Zn1 N6 . 2_756 92.05(8)
N3 Zn1 N6 2_756 2_756 76.25(8)
N1 Zn1 N6 . 2_756 93.36(8)
O4 Zn1 N6 . 2_756 173.96(7)
N8 Zn2 N12 . 2_655 109.00(9)
N8 Zn2 O5 . . 94.14(9)
N12 Zn2 O5 2_655 . 91.60(9)
N8 Zn2 O6 . . 153.19(8)
N12 Zn2 O6 2_655 . 97.28(8)
O5 Zn2 O6 . . 90.19(8)
N8 Zn2 N7 . . 76.29(8)
N12 Zn2 N7 2_655 . 95.83(8)
O5 Zn2 N7 . . 169.39(8)
O6 Zn2 N7 . . 96.35(8)
N8 Zn2 O7 . . 97.34(8)
N12 Zn2 O7 2_655 . 153.63(8)
O5 Zn2 O7 . . 87.72(8)
O6 Zn2 O7 . . 56.37(7)
N7 Zn2 O7 . . 88.97(8)

loop_
_geom_bond_atom_site_label_1
_geom_bond_atom_site_label_2
_geom_bond_site_symmetry_2
_geom_bond_distance
_geom_bond_publ_flag
O9 N15 . 1.261(3) ?
C1 C2 . 1.372(4) ?
C1 C6 . 1.417(4) ?
C1 H1 . 0.9300 ?
C2 C3 . 1.414(4) ?
C2 H2A . 0.9300 ?
C3 C4 . 1.359(4) ?
C3 H3A . 0.9300 ?
C4 C5 . 1.417(4) ?
C4 H4 . 0.9300 ?
C5 C9 . 1.405(4) ?
C5 C6 . 1.422(4) ?
C6 N6 . 1.372(3) ?
C7 N6 . 1.334(3) ?
C7 C8 . 1.406(4) ?
C7 C10 . 1.473(3) ?
C8 C9 . 1.370(4) ?
C8 H8A . 0.9300 ?
C9 H9A . 0.9300 ?
C10 N3 . 1.313(3) ?
C10 N4 . 1.356(3) ?
C11 N2 . 1.311(3) ?
C11 N4 . 1.368(3) ?
C11 S1 . 1.746(3) ?
C12 C13 . 1.498(4) ?
C12 S1 . 1.815(3) ?
C12 H12A . 0.9700 ?
C12 H12B . 0.9700 ?
C13 C14 . 1.389(4) ?
C13 C17 . 1.400(4) ?
C14 C15 . 1.381(4) ?
C14 H14A . 0.9300 ?
C15 N1 . 1.346(4) ?
C15 H15 . 0.9300 ?
C16 N1 . 1.348(4) ?
C16 C17 . 1.381(4) ?
C16 H16 . 0.9300 ?
C17 H17 . 0.9300 ?
C18 O4 . 1.424(4) ?
C18 H18A . 0.9600 ?
C18 H18B . 0.9600 ?
C18 H18C . 0.9600 ?
C19 C20 . 1.375(4) ?
C19 C24 . 1.418(4) ?
C19 H19 . 0.9300 ?
C20 C21 . 1.414(4) ?
C20 H20 . 0.9300 ?
C21 C22 . 1.357(4) ?
C21 H21 . 0.9300 ?
C22 C23 . 1.422(4) ?
C22 H22 . 0.9300 ?
C23 C27 . 1.403(4) ?
C23 C24 . 1.416(4) ?
C24 N7 . 1.372(3) ?
C25 N7 . 1.334(3) ?
C25 C26 . 1.403(4) ?
C25 C28 . 1.470(3) ?
C26 C27 . 1.373(4) ?
C26 H26 . 0.9300 ?
C27 H27 . 0.9300 ?
C28 N8 . 1.317(3) ?
C28 N10 . 1.355(3) ?
C29 N9 . 1.315(3) ?
C29 N10 . 1.367(3) ?
C29 S2 . 1.744(3) ?
C30 C31 . 1.506(4) ?
C30 S2 . 1.818(3) ?
C30 H30A . 0.9700 ?
C30 H30B . 0.9700 ?
C31 C32 . 1.388(4) ?
C31 C35 . 1.389(4) ?
C32 C33 . 1.377(4) ?
C32 H32 . 0.9300 ?
C33 N12 . 1.343(3) ?
C33 H33 . 0.9300 ?
C34 N12 . 1.347(4) ?
C34 C35 . 1.383(4) ?
C34 H34 . 0.9300 ?
C35 H35 . 0.9300 ?
C62 O5 . 1.413(4) ?
C62 H62A . 0.9600 ?
C62 H62B . 0.9600 ?
C62 H62C . 0.9600 ?
N1 Zn1 . 2.040(2) y
N2 N3 . 1.387(3) ?
N3 Zn1 2_756 2.018(2) y
N4 N5 . 1.409(3) ?
N5 H5A . 0.9275 ?
N5 H5B . 0.9235 ?
N6 Zn1 2_756 2.273(2) y
N7 Zn2 . 2.272(2) y
N8 N9 . 1.390(3) ?
N8 Zn2 . 2.037(2) y
N10 N11 . 1.411(3) ?
N11 H11A . 0.9485 ?
N11 H11B . 0.9117 ?
N12 Zn2 2_655 2.047(2) y
N13 O2 . 1.227(3) ?
N13 O3 . 1.238(3) ?
N13 O1 . 1.288(3) ?
N14 O8 . 1.227(3) ?
N14 O7 . 1.250(3) ?
N14 O6 . 1.281(3) ?
N15 O11 . 1.236(3) ?
N15 O10 . 1.241(3) ?
N16 O13 . 1.235(3) ?
N16 O12 . 1.253(3) ?
N16 O14 . 1.258(3) ?
O1 Zn1 . 2.0142(18) y
O4 Zn1 . 2.1241(18) y
O4 H4A . 0.9300 ?
O5 Zn2 . 2.086(2) y
O5 H5 . 0.9300 ?
O6 Zn2 . 2.102(2) y
O7 Zn2 . 2.415(3) y
Zn1 N3 2_756 2.018(2) ?
Zn1 N6 2_756 2.273(2) ?
Zn2 N12 2_655 2.047(2) ?

loop_
_geom_hbond_atom_site_label_D
_geom_hbond_atom_site_label_H
_geom_hbond_atom_site_label_A
_geom_hbond_site_symmetry_A
_geom_hbond_distance_DH
_geom_hbond_distance_HA
_geom_hbond_distance_DA
_geom_hbond_angle_DHA
N11 H11B O1 2_655 0.91 2.65 3.125(3) 113.3
N11 H11B O3 2_655 0.91 2.19 3.077(3) 164.0
O5 H5 N15 1_655 0.93 2.57 3.348(3) 141.2
O5 H5 O9 1_655 0.93 1.79 2.600(3) 143.8
N5 H5B O8 . 0.92 2.25 3.113(3) 156.1
N5 H5A O13 . 0.93 2.55 3.291(3) 137.1
N11 H11A O11 . 0.95 2.18 3.037(3) 149.0
O4 H4A O14 . 0.93 2.11 2.655(3) 115.9

loop_
_geom_torsion_atom_site_label_1
_geom_torsion_atom_site_label_2
_geom_torsion_atom_site_label_3
_geom_torsion_atom_site_label_4
_geom_torsion_site_symmetry_4
_geom_torsion
C6 C1 C2 C3 . 0.2(4)
C1 C2 C3 C4 . 1.8(4)
C2 C3 C4 C5 . -2.0(4)
C3 C4 C5 C9 . -179.2(3)
C3 C4 C5 C6 . 0.2(4)
C2 C1 C6 N6 . 177.9(2)
C2 C1 C6 C5 . -2.0(4)
C9 C5 C6 N6 . 1.4(4)
C4 C5 C6 N6 . -178.0(2)
C9 C5 C6 C1 . -178.8(2)
C4 C5 C6 C1 . 1.8(4)
N6 C7 C8 C9 . 0.1(4)
C10 C7 C8 C9 . 178.7(2)
C7 C8 C9 C5 . 0.2(4)
C4 C5 C9 C8 . 178.5(3)
C6 C5 C9 C8 . -0.9(4)
N6 C7 C10 N3 . -1.5(4)
C8 C7 C10 N3 . 179.7(2)
N6 C7 C10 N4 . 174.0(3)
C8 C7 C10 N4 . -4.8(4)
S1 C12 C13 C14 . -109.0(3)
S1 C12 C13 C17 . 69.9(3)
C17 C13 C14 C15 . -0.1(4)
C12 C13 C14 C15 . 178.8(2)
C13 C14 C15 N1 . -0.4(4)
N1 C16 C17 C13 . -0.5(4)
C14 C13 C17 C16 . 0.5(4)
C12 C13 C17 C16 . -178.4(2)
C24 C19 C20 C21 . 0.7(4)
C19 C20 C21 C22 . -0.2(4)
C20 C21 C22 C23 . -0.6(4)
C21 C22 C23 C27 . 179.7(3)
C21 C22 C23 C24 . 0.8(4)
C27 C23 C24 N7 . -0.2(4)
C22 C23 C24 N7 . 178.8(2)
C27 C23 C24 C19 . -179.3(3)
C22 C23 C24 C19 . -0.3(4)
C20 C19 C24 N7 . -179.6(2)
C20 C19 C24 C23 . -0.5(4)
N7 C25 C26 C27 . -1.5(4)
C28 C25 C26 C27 . 175.0(3)
C25 C26 C27 C23 . 0.4(4)
C24 C23 C27 C26 . 0.4(4)
C22 C23 C27 C26 . -178.6(3)
N7 C25 C28 N8 . -0.1(4)
C26 C25 C28 N8 . -176.9(2)
N7 C25 C28 N10 . 174.5(3)
C26 C25 C28 N10 . -2.4(4)
S2 C30 C31 C32 . -108.9(2)
S2 C30 C31 C35 . 70.4(3)
C35 C31 C32 C33 . 0.0(4)
C30 C31 C32 C33 . 179.3(2)
C31 C32 C33 N12 . -0.5(4)
N12 C34 C35 C31 . -0.8(4)
C32 C31 C35 C34 . 0.6(4)
C30 C31 C35 C34 . -178.7(2)
C14 C15 N1 C16 . 0.4(4)
C14 C15 N1 Zn1 . -176.4(2)
C17 C16 N1 C15 . 0.1(4)
C17 C16 N1 Zn1 . 176.6(2)
N4 C11 N2 N3 . 1.0(3)
S1 C11 N2 N3 . 179.68(19)
N4 C10 N3 N2 . 0.0(3)
C7 C10 N3 N2 . 176.4(2)
N4 C10 N3 Zn1 2_756 -176.95(16)
C7 C10 N3 Zn1 2_756 -0.6(3)
C11 N2 N3 C10 . -0.6(3)
C11 N2 N3 Zn1 2_756 175.75(18)
N3 C10 N4 C11 . 0.5(3)
C7 C10 N4 C11 . -175.4(3)
N3 C10 N4 N5 . 171.8(2)
C7 C10 N4 N5 . -4.1(4)
N2 C11 N4 C10 . -1.0(3)
S1 C11 N4 C10 . -179.79(19)
N2 C11 N4 N5 . -172.2(2)
S1 C11 N4 N5 . 9.0(4)
C8 C7 N6 C6 . 0.3(4)
C10 C7 N6 C6 . -178.4(2)
C8 C7 N6 Zn1 2_756 -178.7(2)
C10 C7 N6 Zn1 2_756 2.6(3)
C1 C6 N6 C7 . 179.1(2)
C5 C6 N6 C7 . -1.1(4)
C1 C6 N6 Zn1 2_756 -2.1(3)
C5 C6 N6 Zn1 2_756 177.72(18)
C26 C25 N7 C24 . 1.7(4)
C28 C25 N7 C24 . -175.1(2)
C26 C25 N7 Zn2 . -178.1(2)
C28 C25 N7 Zn2 . 5.1(3)
C23 C24 N7 C25 . -0.9(4)
C19 C24 N7 C25 . 178.3(2)
C23 C24 N7 Zn2 . 178.96(18)
C19 C24 N7 Zn2 . -1.9(4)
N10 C28 N8 N9 . -1.2(3)
C25 C28 N8 N9 . 174.4(2)
N10 C28 N8 Zn2 . 178.62(16)
C25 C28 N8 Zn2 . -5.7(3)
N10 C29 N9 N8 . 0.8(3)
S2 C29 N9 N8 . -179.4(2)
C28 N8 N9 C29 . 0.2(3)
Zn2 N8 N9 C29 . -179.54(19)
N8 C28 N10 C29 . 1.6(3)
C25 C28 N10 C29 . -173.4(3)
N8 C28 N10 N11 . 176.0(2)
C25 C28 N10 N11 . 0.9(4)
N9 C29 N10 C28 . -1.6(3)
S2 C29 N10 C28 . 178.64(19)
N9 C29 N10 N11 . -175.8(2)
S2 C29 N10 N11 . 4.4(4)
C32 C33 N12 C34 . 0.3(4)
C32 C33 N12 Zn2 2_655 -176.59(19)
C35 C34 N12 C33 . 0.4(4)
C35 C34 N12 Zn2 2_655 177.1(2)
O2 N13 O1 Zn1 . -0.9(3)
O3 N13 O1 Zn1 . 179.97(17)
O8 N14 O6 Zn2 . 177.93(19)
O7 N14 O6 Zn2 . -0.3(2)
O8 N14 O7 Zn2 . -177.9(2)
O6 N14 O7 Zn2 . 0.3(2)
N2 C11 S1 C12 . 14.3(3)
N4 C11 S1 C12 . -167.1(2)
C13 C12 S1 C11 . 74.5(2)
N9 C29 S2 C30 . 7.0(3)
N10 C29 S2 C30 . -173.3(2)
C31 C30 S2 C29 . 74.8(2)
N13 O1 Zn1 N3 2_756 23.2(2)
N13 O1 Zn1 N1 . -170.02(15)
N13 O1 Zn1 O4 . -82.87(16)
N13 O1 Zn1 N6 2_756 95.55(16)
C15 N1 Zn1 O1 . -163.84(18)
C16 N1 Zn1 O1 . 19.6(2)
C15 N1 Zn1 N3 2_756 6.2(2)
C16 N1 Zn1 N3 2_756 -170.3(2)
C15 N1 Zn1 O4 . 103.70(19)
C16 N1 Zn1 O4 . -72.8(2)
C15 N1 Zn1 N6 2_756 -70.29(19)
C16 N1 Zn1 N6 2_756 113.2(2)
C18 O4 Zn1 O1 . 77.4(2)
C18 O4 Zn1 N3 2_756 -59.6(2)
C18 O4 Zn1 N1 . -171.2(2)
C18 O4 Zn1 N6 2_756 -87.4(8)
C28 N8 Zn2 N12 2_655 97.6(2)
N9 N8 Zn2 N12 2_655 -82.6(2)
C28 N8 Zn2 O5 . -169.24(19)
N9 N8 Zn2 O5 . 10.5(2)
C28 N8 Zn2 O6 . -70.6(3)
N9 N8 Zn2 O6 . 109.2(3)
C28 N8 Zn2 N7 . 6.12(18)
N9 N8 Zn2 N7 . -174.1(2)
C28 N8 Zn2 O7 . -81.01(19)
N9 N8 Zn2 O7 . 98.7(2)
C62 O5 Zn2 N8 . -67.1(3)
C62 O5 Zn2 N12 2_655 42.1(3)
C62 O5 Zn2 O6 . 139.3(3)
C62 O5 Zn2 N7 . -92.4(5)
C62 O5 Zn2 O7 . -164.3(3)
N14 O6 Zn2 N8 . -12.3(3)
N14 O6 Zn2 N12 2_655 178.94(15)
N14 O6 Zn2 O5 . 87.31(15)
N14 O6 Zn2 N7 . -84.32(15)
N14 O6 Zn2 O7 . 0.18(14)
C25 N7 Zn2 N8 . -6.14(17)
C24 N7 Zn2 N8 . 174.0(2)
C25 N7 Zn2 N12 2_655 -114.32(18)
C24 N7 Zn2 N12 2_655 65.9(2)
C25 N7 Zn2 O5 . 19.9(5)
C24 N7 Zn2 O5 . -160.0(4)
C25 N7 Zn2 O6 . 147.65(18)
C24 N7 Zn2 O6 . -32.2(2)
C25 N7 Zn2 O7 . 91.67(18)
C24 N7 Zn2 O7 . -88.2(2)
N14 O7 Zn2 N8 . 174.19(15)
N14 O7 Zn2 N12 2_655 -2.9(3)
N14 O7 Zn2 O5 . -91.93(15)
N14 O7 Zn2 O6 . -0.18(14)
N14 O7 Zn2 N7 . 98.15(15)
